data_4328544
loop_
_publ_author_name
'Hong-Yue Wu'
'Run-Xue Wang'
'Weiting Yang'
'Jinlei Chen'
'Zhong-Ming Sun'
'Jun Li'
'Hongjie Zhang'

_publ_contact_author_address
;
 State Key Laboratory of Rare Earth Resource Utilization, 
Changchun Institute of Applied Chemistry, Chinese Academy of Sciences, 
5625 Renmin Street, Changchun, Jilin 130022, P.R. China.
;
_publ_contact_author_email szm@ciac.jl.cn
_publ_contact_author_name
;
Prof Z. M. Sun
;
_publ_section_title
;
 3-Fold-Interpenetrated Uranium-Organic Frameworks: New Strategy for
 Rationally Constructing Three-Dimensional Uranyl Organic Materials
;
_journal_name_full 'Inorganic Chemistry'
_journal_page_first 3103
_journal_page_last 3107
_journal_paper_doi 10.1021/ic202577z
_journal_volume 51
_journal_year 2012
_chemical_formula_sum 'C52 H40 O27 U3'
_chemical_formula_weight 1810.93
_chemical_name_systematic
; 
 ? 
;
_space_group_IT_number 15
_symmetry_cell_setting monoclinic
_symmetry_space_group_name_Hall '-C 2yc'
_symmetry_space_group_name_H-M 'C 1 2/c 1'
_atom_sites_solution_hydrogens geom
_atom_sites_solution_primary direct
_atom_sites_solution_secondary difmap
_audit_creation_method SHELXL-97
_cell_angle_alpha 90.00
_cell_angle_beta 114.6560(10)
_cell_angle_gamma 90.00
_cell_formula_units_Z 4
_cell_length_a 35.621(3)
_cell_length_b 9.2925(8)
_cell_length_c 20.4260(17)
_cell_measurement_temperature 296(2)
_cell_volume 6144.7(9)
_computing_structure_refinement 'SHELXL-97 (Sheldrick, 1997)'
_computing_structure_solution 'SHELXS-97 (Sheldrick, 1990)'
_diffrn_ambient_temperature 296(2)
_diffrn_measured_fraction_theta_full 0.994
_diffrn_measured_fraction_theta_max 0.994
_diffrn_radiation_monochromator graphite
_diffrn_radiation_source 'fine-focus sealed tube'
_diffrn_radiation_type MoK\a
_diffrn_radiation_wavelength 0.71073
_diffrn_reflns_av_R_equivalents 0.0419
_diffrn_reflns_av_sigmaI/netI 0.0550
_diffrn_reflns_limit_h_max 43
_diffrn_reflns_limit_h_min -40
_diffrn_reflns_limit_k_max 11
_diffrn_reflns_limit_k_min -11
_diffrn_reflns_limit_l_max 17
_diffrn_reflns_limit_l_min -25
_diffrn_reflns_number 16433
_diffrn_reflns_theta_full 26.02
_diffrn_reflns_theta_max 26.02
_diffrn_reflns_theta_min 1.26
_exptl_absorpt_coefficient_mu 7.968
_exptl_absorpt_correction_T_max 0.80
_exptl_absorpt_correction_T_min 0.78
_exptl_absorpt_correction_type multi-scan
_exptl_absorpt_process_details sadabs
_exptl_crystal_density_diffrn 1.958
_exptl_crystal_F_000 3376
_exptl_crystal_size_max 0.26
_exptl_crystal_size_mid 0.18
_exptl_crystal_size_min 0.06
_refine_diff_density_max 1.913
_refine_diff_density_min -0.841
_refine_diff_density_rms 0.251
_refine_ls_extinction_method none
_refine_ls_goodness_of_fit_ref 1.047
_refine_ls_hydrogen_treatment constr
_refine_ls_matrix_type full
_refine_ls_number_parameters 372
_refine_ls_number_reflns 6023
_refine_ls_number_restraints 0
_refine_ls_restrained_S_all 1.047
_refine_ls_R_factor_all 0.0799
_refine_ls_R_factor_gt 0.0468
_refine_ls_shift/su_max 0.005
_refine_ls_shift/su_mean 0.000
_refine_ls_structure_factor_coef Fsqd
_refine_ls_weighting_details 'calc w=1/[\s^2^(Fo^2^)+(0.0846P)^2^+4.0687P] where P=(Fo^2^+2Fc^2^)/3'
_refine_ls_weighting_scheme calc
_refine_ls_wR_factor_gt 0.1275
_refine_ls_wR_factor_ref 0.1496
_reflns_number_gt 4080
_reflns_number_total 6023
_reflns_threshold_expression >2sigma(I)
_cod_data_source_file ic202577z_si_001_1.cif
_cod_data_source_block UOF-2
_cod_database_code 4328544

loop_
_symmetry_equiv_pos_as_xyz
'x, y, z'
'-x, y, -z+1/2'
'x+1/2, y+1/2, z'
'-x+1/2, y+1/2, -z+1/2'
'-x, -y, -z'
'x, -y, z-1/2'
'-x+1/2, -y+1/2, -z'
'x+1/2, -y+1/2, z-1/2'

loop_
_atom_site_label
_atom_site_type_symbol
_atom_site_fract_x
_atom_site_fract_y
_atom_site_fract_z
_atom_site_U_iso_or_equiv
_atom_site_adp_type
_atom_site_occupancy
_atom_site_symmetry_multiplicity
_atom_site_calc_flag
_atom_site_refinement_flags
U1 U 0.160829(12) -0.05735(5) 1.09426(2) 0.06316(18) Uani 1 1 d .
U2 U 0.0000 0.0000 1.0000 0.04734(17) Uani 1 2 d S
O1 O 0.1174(2) 1.1121(8) 0.8101(4) 0.069(2) Uani 1 1 d .
O1W O 0.1947(3) -0.2649(12) 1.1711(6) 0.133(4) Uani 1 1 d .
O2 O 0.0000 0.9418(10) 0.7500 0.056(2) Uani 1 2 d S
O3 O 0.0507(3) 0.7260(10) 0.7249(5) 0.092(3) Uani 1 1 d .
O4 O 0.09969(19) 0.7065(7) 0.8791(4) 0.0641(19) Uani 1 1 d .
O5 O 0.2647(2) 1.5281(10) 0.8495(5) 0.097(3) Uani 1 1 d .
O6 O 0.2998(2) 1.3564(10) 0.9202(5) 0.096(3) Uani 1 1 d .
O7 O 0.0498(2) 0.1624(8) 1.0071(4) 0.077(2) Uani 1 1 d .
O8 O 0.1103(2) 0.0934(8) 1.0183(4) 0.071(2) Uani 1 1 d .
O9 O 0.1065(2) 0.2082(9) 0.5817(4) 0.079(2) Uani 1 1 d .
O10 O 0.0498(2) 0.1364(10) 0.5847(5) 0.083(2) Uani 1 1 d .
O11 O 0.1646(2) -0.1428(9) 1.0211(4) 0.084(2) Uani 1 1 d .
O12 O 0.1581(3) 0.0235(11) 1.1662(5) 0.099(3) Uani 1 1 d .
O13 O -0.0065(2) 0.0956(10) 1.0677(4) 0.080(2) Uani 1 1 d .
C1 C 0.0731(3) 0.9188(10) 0.8072(5) 0.045(2) Uani 1 1 d .
C2 C 0.1134(3) 0.9993(12) 0.8502(6) 0.058(3) Uani 1 1 d .
H2A H 0.1132 1.0354 0.8947 0.069 Uiso 1 1 calc R
H2B H 0.1366 0.9343 0.8624 0.069 Uiso 1 1 calc R
C3 C 0.0362(3) 1.0225(11) 0.7830(6) 0.061(3) Uani 1 1 d .
H3A H 0.0361 1.0738 0.8243 0.073 Uiso 1 1 calc R
H3B H 0.0382 1.0925 0.7494 0.073 Uiso 1 1 calc R
C4 C 0.0807(4) 0.8384(14) 0.7438(6) 0.096(5) Uani 1 1 d .
H4A H 0.0757 0.9022 0.7034 0.116 Uiso 1 1 calc R
H4B H 0.1085 0.8001 0.7610 0.116 Uiso 1 1 calc R
C5 C 0.0667(3) 0.8126(11) 0.8559(6) 0.061(3) Uani 1 1 d .
H5A H 0.0663 0.8616 0.8976 0.073 Uiso 1 1 calc R
H5B H 0.0403 0.7649 0.8309 0.073 Uiso 1 1 calc R
C6 C 0.0588(3) 0.6010(14) 0.6924(6) 0.066(3) Uani 1 1 d .
C7 C 0.0898(3) 0.6133(14) 0.6690(7) 0.083(4) Uani 1 1 d .
H7A H 0.1049 0.6976 0.6745 0.100 Uiso 1 1 calc R
C8 C 0.0977(4) 0.4800(13) 0.6339(6) 0.081(4) Uani 1 1 d .
H8A H 0.1180 0.4770 0.6165 0.097 Uiso 1 1 calc R
C9 C 0.0725(3) 0.3624(12) 0.6292(5) 0.060(3) Uani 1 1 d .
C10 C 0.0430(4) 0.3785(16) 0.6565(6) 0.086(4) Uani 1 1 d .
H10A H 0.0261 0.2988 0.6507 0.103 Uiso 1 1 calc R
C11 C 0.0350(4) 0.4890(15) 0.6895(8) 0.087(4) Uani 1 1 d .
H11A H 0.0152 0.4883 0.7081 0.104 Uiso 1 1 calc R
C12 C 0.0763(3) 0.2292(12) 0.5962(6) 0.058(3) Uani 1 1 d .
C13 C 0.0950(3) 0.5866(11) 0.9120(6) 0.055(3) Uani 1 1 d .
C14 C 0.1258(3) 0.4849(11) 0.9306(6) 0.063(3) Uani 1 1 d .
H14A H 0.1494 0.5047 0.9233 0.076 Uiso 1 1 calc R
C15 C 0.1225(3) 0.3541(12) 0.9598(6) 0.065(3) Uani 1 1 d .
H15A H 0.1431 0.2852 0.9703 0.078 Uiso 1 1 calc R
C16 C 0.0874(3) 0.3256(10) 0.9737(5) 0.046(2) Uani 1 1 d .
C17 C 0.0590(3) 0.4290(11) 0.9585(6) 0.059(3) Uani 1 1 d .
H17A H 0.0364 0.4121 0.9689 0.071 Uiso 1 1 calc R
C18 C 0.0614(3) 0.5590(11) 0.9283(6) 0.059(3) Uani 1 1 d .
H18A H 0.0408 0.6277 0.9189 0.070 Uiso 1 1 calc R
C19 C 0.0831(3) 0.1854(11) 1.0005(5) 0.055(2) Uani 1 1 d .
C20 C 0.1549(3) 1.1809(11) 0.8335(6) 0.058(3) Uani 1 1 d .
C21 C 0.1547(3) 1.3098(12) 0.8018(6) 0.071(3) Uani 1 1 d .
H21A H 0.1298 1.3465 0.7684 0.085 Uiso 1 1 calc R
C22 C 0.1901(3) 1.3869(13) 0.8178(6) 0.068(3) Uani 1 1 d .
H22A H 0.1894 1.4757 0.7963 0.082 Uiso 1 1 calc R
C23 C 0.2266(3) 1.3301(12) 0.8662(6) 0.063(3) Uani 1 1 d .
C24 C 0.2268(3) 1.2062(15) 0.8987(7) 0.090(4) Uani 1 1 d .
H24A H 0.2519 1.1705 0.9322 0.108 Uiso 1 1 calc R
C25 C 0.1907(3) 1.1271(13) 0.8843(7) 0.086(4) Uani 1 1 d .
H25A H 0.1912 1.0417 0.9083 0.103 Uiso 1 1 calc R
C26 C 0.2651(3) 1.4107(14) 0.8785(7) 0.079(4) Uani 1 1 d .

loop_
_atom_site_aniso_label
_atom_site_aniso_U_11
_atom_site_aniso_U_22
_atom_site_aniso_U_33
_atom_site_aniso_U_23
_atom_site_aniso_U_13
_atom_site_aniso_U_12
U1 0.0429(2) 0.0654(3) 0.0758(3) 0.0175(2) 0.0194(2) -0.00721(18)
U2 0.0377(3) 0.0455(3) 0.0632(3) 0.0066(2) 0.0254(2) -0.0021(2)
O1 0.051(4) 0.057(4) 0.081(5) 0.020(4) 0.011(4) -0.012(4)
O1W 0.075(6) 0.127(9) 0.145(8) 0.079(7) -0.006(6) -0.006(6)
O2 0.043(5) 0.041(5) 0.077(6) 0.000 0.018(5) 0.000
O3 0.082(6) 0.086(7) 0.116(7) -0.026(5) 0.049(5) 0.004(5)
O4 0.045(4) 0.050(4) 0.106(5) 0.028(4) 0.040(4) 0.004(3)
O5 0.047(4) 0.098(7) 0.118(7) 0.056(6) 0.009(5) -0.009(4)
O6 0.044(4) 0.084(6) 0.140(7) 0.046(6) 0.017(5) -0.010(4)
O7 0.042(4) 0.067(5) 0.119(6) 0.025(5) 0.031(4) -0.007(4)
O8 0.045(4) 0.057(5) 0.106(6) 0.026(4) 0.027(4) 0.005(4)
O9 0.060(5) 0.070(5) 0.106(6) -0.025(5) 0.032(4) 0.009(4)
O10 0.056(4) 0.080(6) 0.112(6) -0.041(5) 0.034(4) -0.014(4)
O11 0.075(5) 0.083(6) 0.105(6) 0.012(5) 0.049(5) 0.003(5)
O12 0.099(7) 0.093(7) 0.092(6) -0.006(5) 0.027(6) -0.025(6)
O13 0.071(5) 0.089(6) 0.087(6) -0.005(5) 0.040(5) 0.005(5)
C1 0.038(5) 0.035(5) 0.060(6) 0.008(4) 0.019(4) 0.000(4)
C2 0.047(6) 0.063(7) 0.062(6) 0.006(5) 0.021(5) -0.003(5)
C3 0.046(6) 0.046(6) 0.080(7) -0.003(5) 0.015(5) -0.005(5)
C4 0.119(10) 0.074(9) 0.072(7) -0.003(6) 0.017(7) -0.078(8)
C5 0.043(5) 0.059(7) 0.082(7) 0.028(6) 0.027(5) 0.009(5)
C6 0.041(5) 0.086(9) 0.063(7) -0.009(6) 0.016(5) 0.008(6)
C7 0.058(7) 0.061(8) 0.125(10) 0.030(8) 0.032(7) 0.003(6)
C8 0.098(10) 0.066(9) 0.058(7) 0.002(6) 0.011(7) 0.022(7)
C9 0.046(5) 0.059(7) 0.064(6) 0.002(5) 0.012(5) 0.006(5)
C10 0.093(9) 0.084(9) 0.072(8) -0.008(7) 0.027(7) 0.031(8)
C11 0.074(9) 0.079(10) 0.113(11) -0.014(8) 0.046(8) -0.006(7)
C12 0.033(5) 0.058(7) 0.073(7) -0.013(5) 0.013(5) 0.009(5)
C13 0.034(5) 0.055(7) 0.075(7) 0.008(5) 0.020(5) 0.002(4)
C14 0.050(6) 0.051(6) 0.100(8) 0.023(6) 0.042(6) -0.003(5)
C15 0.043(5) 0.053(7) 0.093(8) 0.016(6) 0.022(5) 0.005(5)
C16 0.043(5) 0.034(5) 0.056(6) -0.001(4) 0.016(4) -0.004(4)
C17 0.037(5) 0.062(8) 0.078(7) 0.008(5) 0.024(5) -0.006(5)
C18 0.048(6) 0.046(6) 0.082(7) 0.011(5) 0.027(5) 0.002(5)
C19 0.044(5) 0.046(6) 0.065(6) 0.006(5) 0.014(5) -0.008(5)
C20 0.046(5) 0.048(6) 0.069(6) 0.006(5) 0.015(5) -0.008(5)
C21 0.052(6) 0.068(8) 0.077(7) 0.020(6) 0.011(5) -0.016(6)
C22 0.049(6) 0.069(7) 0.075(7) 0.029(6) 0.015(5) -0.002(5)
C23 0.045(6) 0.063(7) 0.073(7) 0.015(6) 0.017(5) -0.012(5)
C24 0.036(6) 0.089(10) 0.125(10) 0.037(8) 0.015(6) 0.000(6)
C25 0.048(6) 0.059(8) 0.131(11) 0.029(8) 0.017(7) -0.005(6)
C26 0.046(6) 0.079(9) 0.102(9) 0.019(7) 0.022(6) -0.008(6)

loop_
_atom_type_symbol
_atom_type_description
_atom_type_scat_dispersion_real
_atom_type_scat_dispersion_imag
_atom_type_scat_source
C C 0.0033 0.0016 'International Tables Vol C Tables 4.2.6.8 and 6.1.1.4'
H H 0.0000 0.0000 'International Tables Vol C Tables 4.2.6.8 and 6.1.1.4'
O O 0.0106 0.0060 'International Tables Vol C Tables 4.2.6.8 and 6.1.1.4'
U U -9.6767 9.6646 'International Tables Vol C Tables 4.2.6.8 and 6.1.1.4'

loop_
_geom_angle_atom_site_label_1
_geom_angle_atom_site_label_2
_geom_angle_atom_site_label_3
_geom_angle
_geom_angle_site_symmetry_1
_geom_angle_site_symmetry_3
O12 U1 O11 178.8(5) . .
O12 U1 O8 90.2(4) . .
O11 U1 O8 91.0(3) . .
O12 U1 O9 90.9(4) . 6_556
O11 U1 O9 89.4(3) . 6_556
O8 U1 O9 84.9(3) . 6_556
O12 U1 O6 90.6(4) . 7_567
O11 U1 O6 89.5(4) . 7_567
O8 U1 O6 77.2(3) . 7_567
O9 U1 O6 162.0(3) 6_556 7_567
O12 U1 O5 89.3(4) . 7_567
O11 U1 O5 89.8(4) . 7_567
O8 U1 O5 130.2(3) . 7_567
O9 U1 O5 144.9(3) 6_556 7_567
O6 U1 O5 53.0(3) 7_567 7_567
O12 U1 O1W 89.1(5) . .
O11 U1 O1W 89.8(4) . .
O8 U1 O1W 161.0(3) . .
O9 U1 O1W 76.2(3) 6_556 .
O6 U1 O1W 121.8(3) 7_567 .
O5 U1 O1W 68.8(3) 7_567 .
O12 U1 C26 90.2(4) . 7_567
O11 U1 C26 89.3(4) . 7_567
O8 U1 C26 104.1(3) . 7_567
O9 U1 C26 170.9(3) 6_556 7_567
O6 U1 C26 26.9(3) 7_567 7_567
O5 U1 C26 26.0(3) 7_567 7_567
O1W U1 C26 94.8(3) . 7_567
O13 U2 O13 180.000(3) . 5_557
O13 U2 O10 90.0(4) . 6_556
O13 U2 O10 90.0(4) 5_557 6_556
O13 U2 O10 90.0(4) . 2_556
O13 U2 O10 90.0(4) 5_557 2_556
O10 U2 O10 180.000(3) 6_556 2_556
O13 U2 O7 88.3(4) . .
O13 U2 O7 91.7(4) 5_557 .
O10 U2 O7 89.0(3) 6_556 .
O10 U2 O7 91.0(3) 2_556 .
O13 U2 O7 91.7(4) . 5_557
O13 U2 O7 88.3(4) 5_557 5_557
O10 U2 O7 91.0(3) 6_556 5_557
O10 U2 O7 89.0(3) 2_556 5_557
O7 U2 O7 180.0(2) . 5_557
C20 O1 C2 118.4(8) . .
C3 O2 C3 115.2(10) 2_556 .
C6 O3 C4 116.5(10) . .
C13 O4 C5 118.1(7) . .
C26 O5 U1 94.6(7) . 7_567
C26 O6 U1 93.7(7) . 7_567
C19 O7 U2 147.3(7) . .
C19 O8 U1 157.4(8) . .
C12 O9 U1 146.5(8) . 6
C12 O10 U2 146.1(8) . 2_556
C5 C1 C2 108.1(8) . .
C5 C1 C3 106.3(8) . .
C2 C1 C3 110.4(8) . .
C5 C1 C4 110.7(8) . .
C2 C1 C4 105.0(8) . .
C3 C1 C4 116.1(9) . .
O1 C2 C1 109.7(8) . .
O2 C3 C1 108.2(8) . .
O3 C4 C1 101.5(9) . .
O4 C5 C1 109.8(7) . .
C11 C6 C7 129.6(13) . .
C11 C6 O3 114.1(10) . .
C7 C6 O3 116.2(12) . .
C6 C7 C8 115.5(12) . .
C9 C8 C7 115.6(12) . .
C10 C9 C8 117.6(12) . .
C10 C9 C12 120.9(11) . .
C8 C9 C12 121.5(10) . .
C11 C10 C9 130.4(15) . .
C10 C11 C6 111.2(13) . .
O10 C12 O9 121.2(10) . .
O10 C12 C9 118.6(9) . .
O9 C12 C9 120.2(10) . .
O4 C13 C14 117.0(8) . .
O4 C13 C18 124.7(9) . .
C14 C13 C18 118.2(9) . .
C13 C14 C15 121.4(9) . .
C14 C15 C16 119.5(9) . .
C17 C16 C15 117.7(9) . .
C17 C16 C19 123.1(9) . .
C15 C16 C19 119.2(9) . .
C16 C17 C18 123.7(9) . .
C17 C18 C13 119.2(10) . .
O8 C19 O7 120.7(9) . .
O8 C19 C16 122.8(9) . .
O7 C19 C16 116.5(9) . .
C25 C20 C21 120.2(10) . .
C25 C20 O1 124.1(9) . .
C21 C20 O1 115.7(9) . .
C20 C21 C22 121.9(10) . .
C21 C22 C23 118.2(10) . .
C24 C23 C22 120.2(10) . .
C24 C23 C26 122.6(10) . .
C22 C23 C26 117.2(10) . .
C23 C24 C25 122.4(11) . .
C20 C25 C24 117.0(11) . .
O5 C26 O6 118.7(10) . .
O5 C26 C23 122.5(10) . .
O6 C26 C23 118.8(11) . .
O5 C26 U1 59.3(6) . 7_567
O6 C26 U1 59.4(6) . 7_567
C23 C26 U1 178.2(9) . 7_567

loop_
_geom_bond_atom_site_label_1
_geom_bond_atom_site_label_2
_geom_bond_distance
_geom_bond_site_symmetry_2
U1 O12 1.689(10) .
U1 O11 1.746(8) .
U1 O8 2.297(7) .
U1 O9 2.317(7) 6_556
U1 O6 2.426(8) 7_567
U1 O5 2.427(8) 7_567
U1 O1W 2.462(9) .
U1 C26 2.813(11) 7_567
U2 O13 1.739(8) .
U2 O13 1.739(8) 5_557
U2 O10 2.276(8) 6_556
U2 O10 2.276(8) 2_556
U2 O7 2.287(7) .
U2 O7 2.287(7) 5_557
O1 C20 1.374(11) .
O1 C2 1.375(12) .
O2 C3 1.399(11) 2_556
O2 C3 1.399(11) .
O3 C6 1.427(14) .
O3 C4 1.428(13) .
O4 C13 1.347(11) .
O4 C5 1.454(11) .
O5 C26 1.239(14) .
O5 U1 2.427(8) 7_567
O6 C26 1.277(13) .
O6 U1 2.426(7) 7_567
O7 C19 1.264(11) .
O8 C19 1.230(12) .
O9 C12 1.244(11) .
O9 U1 2.317(7) 6
O10 C12 1.227(12) .
O10 U2 2.276(8) 2_556
C1 C5 1.487(12) .
C1 C2 1.528(13) .
C1 C3 1.535(13) .
C1 C4 1.611(16) .
C6 C11 1.329(17) .
C6 C7 1.379(15) .
C7 C8 1.515(18) .
C8 C9 1.391(17) .
C9 C10 1.390(15) .
C9 C12 1.443(15) .
C10 C11 1.321(17) .
C13 C14 1.376(14) .
C13 C18 1.394(13) .
C14 C15 1.381(14) .
C15 C16 1.416(12) .
C16 C17 1.334(13) .
C16 C19 1.446(13) .
C17 C18 1.374(14) .
C20 C25 1.359(14) .
C20 C21 1.360(14) .
C21 C22 1.366(14) .
C22 C23 1.368(14) .
C23 C24 1.327(16) .
C23 C26 1.488(14) .
C24 C25 1.402(15) .
C26 U1 2.813(11) 7_567
